data_4348233
loop_
_publ_author_name
'Milin, Eric'
'Patinec, V\'eronique'
'Triki, Smail'
'Bendeif, El-Eulmi'
'Pillet, S\'ebastien'
'Marchivie, Mathieu'
'Chastanet, Guillaume'
'Boukheddaden, Kamel'

_publ_section_title
;
 Elastic Frustration Triggering Photoinduced Hidden Hysteresis and
 Multistability in a Two-Dimensional Photoswitchable Hofmann-Like
 Spin-Crossover Metal-Organic Framework.
;
_journal_issue 22
_journal_name_full 'Inorganic chemistry'
_journal_page_first 11652
_journal_page_last 11661
_journal_paper_doi 10.1021/acs.inorgchem.6b01081
_journal_volume 55
_journal_year 2016
_chemical_formula_moiety 'C18 H12 Fe N12 Pt, 3(H2 O)'
_chemical_formula_sum 'C18 H18 Fe N12 O3 Pt'
_chemical_formula_weight 701.38
_space_group_crystal_system monoclinic
_space_group_IT_number 15
_space_group_name_Hall '-C 2yc'
_space_group_name_H-M_alt 'C 1 2/c 1'
_atom_sites_solution_hydrogens mixed
_audit_creation_date 2015-10-24
_audit_creation_method
;
Olex2 1.2
(compiled Sep 16 2015 11:44:03 for OlexSys, GUI svn.r5103)
;
_audit_update_record
;
2015-10-24 # Formatted by publCIF

;
_cell_angle_alpha 90
_cell_angle_beta 111.487(13)
_cell_angle_gamma 90
_cell_formula_units_Z 8
_cell_length_a 24.795(6)
_cell_length_b 7.247(2)
_cell_length_c 27.105(6)
_cell_measurement_reflns_used 9759
_cell_measurement_temperature 120(2)
_cell_measurement_theta_max 27.514
_cell_measurement_theta_min 2.968
_cell_volume 4532(2)
_computing_cell_refinement 'SAINT v8.34A (Bruker, 2013)'
_computing_data_reduction 'SAINT v8.34A (Bruker, 2013)'
_computing_molecular_graphics 'Olex2 (Dolomanov et al., 2009)'
_computing_publication_material 'Olex2 (Dolomanov et al., 2009)'
_computing_structure_refinement 'ShelXL (Sheldrick, 2015)'
_computing_structure_solution 'ShelXS (Sheldrick, 2008)'
_diffrn_ambient_temperature 120.0
_diffrn_detector_area_resol_mean 8
_diffrn_measured_fraction_theta_full 0.995
_diffrn_measured_fraction_theta_max 0.994
_diffrn_measurement_device_type 'Bruker SMART APEX CCD area detector'
_diffrn_measurement_method '\w and \f scans'
_diffrn_radiation_monochromator graphite
_diffrn_radiation_type MoK\a
_diffrn_radiation_wavelength 0.71073
_diffrn_reflns_av_R_equivalents 0.0288
_diffrn_reflns_av_unetI/netI 0.0112
_diffrn_reflns_Laue_measured_fraction_full 0.995
_diffrn_reflns_Laue_measured_fraction_max 0.994
_diffrn_reflns_limit_h_max 32
_diffrn_reflns_limit_h_min -32
_diffrn_reflns_limit_k_max 9
_diffrn_reflns_limit_k_min -9
_diffrn_reflns_limit_l_max 35
_diffrn_reflns_limit_l_min -35
_diffrn_reflns_number 78436
_diffrn_reflns_point_group_measured_fraction_full 0.995
_diffrn_reflns_point_group_measured_fraction_max 0.994
_diffrn_reflns_theta_full 26.000
_diffrn_reflns_theta_max 27.524
_diffrn_reflns_theta_min 2.946
_diffrn_source 'sealed tube'
_diffrn_standards_number 0
_exptl_absorpt_coefficient_mu 6.857
_exptl_absorpt_correction_T_max 0.7456
_exptl_absorpt_correction_T_min 0.5846
_exptl_absorpt_correction_type multi-scan
_exptl_absorpt_process_details
;
SADABS-2012/1 (Bruker,2012) was used for absorption correction.
wR2(int) was 0.0798 before and 0.0357 after correction.
The Ratio of minimum to maximum transmission is 0.7841.
The \l/2 correction factor is 0.0015.
;
_exptl_crystal_colour colourless
_exptl_crystal_colour_primary colourless
_exptl_crystal_density_diffrn 2.056
_exptl_crystal_description plate
_exptl_crystal_F_000 2704
_exptl_crystal_size_max 0.025
_exptl_crystal_size_mid 0.025
_exptl_crystal_size_min 0.015
_refine_diff_density_max 0.743
_refine_diff_density_min -0.697
_refine_diff_density_rms 0.083
_refine_ls_extinction_method none
_refine_ls_goodness_of_fit_ref 1.094
_refine_ls_hydrogen_treatment mixed
_refine_ls_matrix_type full
_refine_ls_number_parameters 342
_refine_ls_number_reflns 5210
_refine_ls_number_restraints 9
_refine_ls_restrained_S_all 1.093
_refine_ls_R_factor_all 0.0271
_refine_ls_R_factor_gt 0.0194
_refine_ls_shift/su_max 0.002
_refine_ls_shift/su_mean 0.000
_refine_ls_structure_factor_coef Fsqd
_refine_ls_weighting_details 'w=1/[\s^2^(Fo^2^)+(0.0200P)^2^+22.7380P] where P=(Fo^2^+2Fc^2^)/3'
_refine_ls_weighting_scheme calc
_refine_ls_wR_factor_gt 0.0438
_refine_ls_wR_factor_ref 0.0472
_reflns_Friedel_coverage 0.000
_reflns_number_gt 4150
_reflns_number_total 5210
_reflns_threshold_expression 'I > 2\s(I)'
_cod_data_source_file ic6b01081_si_002.cif
_cod_data_source_block Fe(trz-py)2(Pt(CN)4_120K
_cod_database_code 4348233
_shelxl_version_number 2013-4
_shelx_space_group_comment
;
The symmetry employed for this shelxl refinement is uniquely defined
by the following loop, which should always be used as a source of
symmetry information in preference to the above space-group names.
They are only intended as comments.
;
_olex2_refinement_description
;
1. Fixed Uiso
 At 1.2 times of:
  All C(H) groups
2. Restrained distances
 O1-H1A = O1-H1B = O2-H2A = O2-H2B = O3-H3A = O3-H3B
 0.87 with sigma of 0.02
 H1A-H1B = H2A-H2B = H3A-H3B
 1.42 with sigma of 0.04
3.a Aromatic/amide H refined with riding coordinates:
 C9(H9), C8(H8), C17(H17), C18(H18), C11(H11), C12(H12), C10(H10), C15(H15),
 C13(H13), C5(H5), C6(H6), C16(H16)
;
_olex2_submission_special_instructions 'No special instructions were received'

loop_
_space_group_symop_operation_xyz
'x, y, z'
'-x, y, -z+1/2'
'x+1/2, y+1/2, z'
'-x+1/2, y+1/2, -z+1/2'
'-x, -y, -z'
'x, -y, z-1/2'
'-x+1/2, -y+1/2, -z'
'x+1/2, -y+1/2, z-1/2'

loop_
_atom_site_label
_atom_site_type_symbol
_atom_site_fract_x
_atom_site_fract_y
_atom_site_fract_z
_atom_site_U_iso_or_equiv
_atom_site_adp_type
_atom_site_occupancy
_atom_site_site_symmetry_order
_atom_site_calc_flag
_atom_site_refinement_flags_posn
_atom_site_refinement_flags_adp
_atom_site_refinement_flags_occupancy
Pt1 Pt 0.35825(2) 0.24883(2) 0.62864(2) 0.00548(4) Uani 1 1 d . . .
Fe2 Fe 0.5000 0.74677(8) 0.7500 0.00591(10) Uani 1 2 d S T P
Fe1 Fe 0.2500 -0.2500 0.5000 0.00529(10) Uani 1 2 d S T P
N7 N 0.12253(10) -0.2711(3) 0.56345(10) 0.0105(5) Uani 1 1 d . . .
N12 N 0.55382(10) 0.6628(4) 0.55202(9) 0.0107(5) Uani 1 1 d . . .
C9 C 0.10925(15) -0.2080(4) 0.69388(13) 0.0176(7) Uani 1 1 d . . .
H9 H 0.1304 -0.1666 0.7289 0.021 Uiso 1 1 calc R . .
C1 C 0.30867(12) 0.0563(4) 0.58080(12) 0.0086(6) Uani 1 1 d . . .
N8 N 0.04679(11) -0.3329(4) 0.59117(10) 0.0146(5) Uani 1 1 d . . .
C8 C 0.13415(14) -0.2041(4) 0.65553(12) 0.0145(6) Uani 1 1 d . . .
H8 H 0.1723 -0.1587 0.6632 0.017 Uiso 1 1 calc R . .
N10 N 0.61279(11) 0.7783(4) 0.72597(10) 0.0139(5) Uani 1 1 d . . .
N3 N 0.44378(11) 0.5415(3) 0.70061(11) 0.0121(5) Uani 1 1 d . . .
C3 C 0.41146(12) 0.4367(4) 0.67450(12) 0.0089(6) Uani 1 1 d . . .
N4 N 0.44320(10) -0.0465(3) 0.70087(10) 0.0092(5) Uani 1 1 d . . .
C17 C 0.60915(14) 0.6849(4) 0.49579(12) 0.0145(6) Uani 1 1 d . . .
H17 H 0.6114 0.6653 0.4620 0.017 Uiso 1 1 calc R . .
N6 N 0.12451(10) -0.2967(3) 0.48282(10) 0.0114(5) Uani 1 1 d . . .
C18 C 0.55917(13) 0.6415(4) 0.50471(12) 0.0145(6) Uani 1 1 d . . .
H18 H 0.5270 0.5943 0.4760 0.017 Uiso 1 1 calc R . .
N1 N 0.28304(10) -0.0568(3) 0.55205(10) 0.0083(5) Uani 1 1 d . . .
C11 C 0.02363(14) -0.3317(5) 0.62892(13) 0.0186(7) Uani 1 1 d . . .
H11 H -0.0152 -0.3733 0.6197 0.022 Uiso 1 1 calc R . .
C12 C 0.54256(12) 0.7242(4) 0.65076(12) 0.0104(6) Uani 1 1 d . . .
H12 H 0.5054 0.6990 0.6247 0.012 Uiso 1 1 calc R . .
C10 C 0.05289(15) -0.2737(4) 0.68014(13) 0.0188(7) Uani 1 1 d . . .
H10 H 0.0350 -0.2783 0.7057 0.023 Uiso 1 1 calc R . .
C15 C 0.65154(13) 0.7811(4) 0.58628(12) 0.0139(6) Uani 1 1 d . . .
H15 H 0.6826 0.8303 0.6155 0.017 Uiso 1 1 calc R . .
C13 C 0.63423(12) 0.7802(4) 0.68904(12) 0.0127(6) Uani 1 1 d . . .
H13 H 0.6739 0.8022 0.6948 0.015 Uiso 1 1 calc R . .
C5 C 0.17814(12) -0.2434(4) 0.56610(11) 0.0110(5) Uani 1 1 d . . .
H5 H 0.2103 -0.2162 0.5975 0.013 Uiso 1 1 calc R . .
C14 C 0.59958(13) 0.7292(4) 0.59100(11) 0.0106(6) Uani 1 1 d . . .
C6 C 0.09115(13) -0.3027(4) 0.51042(12) 0.0142(6) Uani 1 1 d . . .
H6 H 0.0506 -0.3257 0.4959 0.017 Uiso 1 1 calc R . .
N2 N 0.28685(10) 0.5627(3) 0.55299(10) 0.0077(5) Uani 1 1 d . . .
N11 N 0.59216(10) 0.7464(4) 0.64057(9) 0.0113(5) Uani 1 1 d . . .
C7 C 0.10055(13) -0.2697(4) 0.60535(12) 0.0119(6) Uani 1 1 d . . .
N5 N 0.18016(10) -0.2602(3) 0.51856(9) 0.0070(4) Uani 1 1 d . . .
C16 C 0.65599(13) 0.7579(5) 0.53717(12) 0.0168(6) Uani 1 1 d . . .
H16 H 0.6905 0.7913 0.5319 0.020 Uiso 1 1 calc R . .
N9 N 0.55349(10) 0.7427(3) 0.70126(9) 0.0108(5) Uani 1 1 d . . .
C4 C 0.41018(13) 0.0570(4) 0.67422(12) 0.0095(6) Uani 1 1 d . . .
C2 C 0.31040(12) 0.4473(4) 0.58181(12) 0.0082(6) Uani 1 1 d . . .
O1 O 0.69233(9) 0.7597(3) 0.82875(8) 0.0144(4) Uani 1 1 d D . .
O2 O 0.74307(11) 1.0636(4) 0.79561(11) 0.0245(6) Uani 1 1 d D . .
O3 O 0.73875(11) 0.4473(3) 0.79560(11) 0.0232(6) Uani 1 1 d D . .
H3A H 0.7440(16) 0.489(5) 0.7681(11) 0.024(11) Uiso 1 1 d D . .
H3B H 0.7229(19) 0.535(5) 0.8072(17) 0.051(15) Uiso 1 1 d D . .
H2A H 0.7237(17) 0.995(5) 0.8091(17) 0.044(14) Uiso 1 1 d D . .
H2B H 0.7310(18) 1.174(3) 0.7933(18) 0.038(13) Uiso 1 1 d D . .
H1A H 0.6813(16) 0.745(5) 0.8551(10) 0.025(11) Uiso 1 1 d D . .
H1B H 0.6619(12) 0.769(5) 0.8006(10) 0.025(11) Uiso 1 1 d D . .

loop_
_atom_site_aniso_label
_atom_site_aniso_U_11
_atom_site_aniso_U_22
_atom_site_aniso_U_33
_atom_site_aniso_U_23
_atom_site_aniso_U_13
_atom_site_aniso_U_12
Pt1 0.00612(5) 0.00425(5) 0.00455(5) 0.00005(4) 0.00017(4) -0.00007(4)
Fe2 0.0064(2) 0.0048(2) 0.0051(2) 0.000 0.00035(19) 0.000
Fe1 0.0056(2) 0.0046(2) 0.0047(2) 0.0001(2) 0.00074(18) -0.0003(2)
N7 0.0094(11) 0.0101(12) 0.0128(12) 0.0002(10) 0.0049(9) -0.0011(10)
N12 0.0109(12) 0.0183(13) 0.0027(11) -0.0013(10) 0.0022(9) -0.0009(10)
C9 0.0240(17) 0.0169(17) 0.0149(15) 0.0002(12) 0.0108(13) 0.0018(12)
C1 0.0089(14) 0.0063(13) 0.0092(16) 0.0031(11) 0.0017(12) 0.0024(11)
N8 0.0126(12) 0.0193(13) 0.0137(13) 0.0029(11) 0.0068(11) 0.0012(11)
C8 0.0152(14) 0.0148(15) 0.0147(15) 0.0005(11) 0.0071(12) -0.0018(11)
N10 0.0087(11) 0.0198(15) 0.0122(12) -0.0001(10) 0.0028(10) -0.0023(10)
N3 0.0113(13) 0.0084(12) 0.0165(15) 0.0002(10) 0.0051(12) 0.0013(10)
C3 0.0076(14) 0.0089(14) 0.0089(15) 0.0004(11) 0.0016(12) 0.0022(11)
N4 0.0092(12) 0.0108(12) 0.0064(13) 0.0029(10) 0.0013(10) 0.0013(10)
C17 0.0176(15) 0.0191(14) 0.0094(14) 0.0011(12) 0.0079(12) 0.0025(13)
N6 0.0063(11) 0.0145(13) 0.0130(12) -0.0008(9) 0.0030(10) -0.0005(9)
C18 0.0153(15) 0.0210(16) 0.0058(14) -0.0017(12) 0.0020(12) 0.0004(12)
N1 0.0079(12) 0.0088(12) 0.0069(13) 0.0021(10) 0.0014(10) 0.0019(9)
C11 0.0149(15) 0.0234(17) 0.0220(17) 0.0034(14) 0.0120(13) 0.0005(13)
C12 0.0095(12) 0.0103(14) 0.0112(13) -0.0013(11) 0.0037(11) -0.0019(11)
C10 0.0237(16) 0.0178(17) 0.0217(16) 0.0073(13) 0.0166(14) 0.0054(13)
C15 0.0139(14) 0.0149(16) 0.0131(14) -0.0009(12) 0.0052(12) -0.0027(11)
C13 0.0080(12) 0.0182(16) 0.0100(13) -0.0018(11) 0.0012(11) 0.0003(11)
C5 0.0114(12) 0.0107(12) 0.0120(13) 0.0014(13) 0.0056(11) 0.0003(12)
C14 0.0142(13) 0.0105(14) 0.0073(13) 0.0002(11) 0.0040(11) 0.0024(11)
C6 0.0117(14) 0.0170(15) 0.0137(15) 0.0005(12) 0.0042(12) 0.0006(11)
N2 0.0066(12) 0.0075(11) 0.0090(13) -0.0009(10) 0.0027(10) -0.0003(9)
N11 0.0114(11) 0.0141(11) 0.0088(11) -0.0004(11) 0.0044(9) -0.0020(11)
C7 0.0145(13) 0.0115(14) 0.0129(14) 0.0037(12) 0.0087(11) 0.0034(12)
N5 0.0057(10) 0.0070(10) 0.0071(10) 0.0002(10) 0.0009(8) -0.0002(9)
C16 0.0153(14) 0.0216(15) 0.0169(15) 0.0028(15) 0.0100(12) -0.0005(14)
N9 0.0103(11) 0.0112(11) 0.0104(11) -0.0006(11) 0.0029(9) -0.0007(10)
C4 0.0129(15) 0.0079(14) 0.0082(15) -0.0027(11) 0.0045(12) -0.0045(11)
C2 0.0076(14) 0.0099(13) 0.0070(15) -0.0029(11) 0.0024(12) -0.0027(11)
O1 0.0134(10) 0.0187(11) 0.0102(10) 0.0010(10) 0.0031(8) 0.0004(10)
O2 0.0264(14) 0.0179(13) 0.0358(16) 0.0007(11) 0.0190(12) -0.0030(11)
O3 0.0240(13) 0.0201(13) 0.0293(16) 0.0053(11) 0.0143(12) 0.0076(11)

loop_
_atom_type_symbol
_atom_type_description
_atom_type_scat_dispersion_real
_atom_type_scat_dispersion_imag
_atom_type_scat_source
C C 0.0033 0.0016 'International Tables Vol C Tables 4.2.6.8 and 6.1.1.4'
H H 0.0000 0.0000 'International Tables Vol C Tables 4.2.6.8 and 6.1.1.4'
Fe Fe 0.3463 0.8444 'International Tables Vol C Tables 4.2.6.8 and 6.1.1.4'
N N 0.0061 0.0033 'International Tables Vol C Tables 4.2.6.8 and 6.1.1.4'
O O 0.0106 0.0060 'International Tables Vol C Tables 4.2.6.8 and 6.1.1.4'
Pt Pt -1.7033 8.3905 'International Tables Vol C Tables 4.2.6.8 and 6.1.1.4'

loop_
_geom_angle_atom_site_label_1
_geom_angle_atom_site_label_2
_geom_angle_atom_site_label_3
_geom_angle
_geom_angle_site_symmetry_1
_geom_angle_site_symmetry_3
C1 Pt1 C2 90.54(11) . .
C3 Pt1 C1 176.40(12) . .
C3 Pt1 C4 87.70(11) . .
C3 Pt1 C2 90.46(12) . .
C4 Pt1 C1 91.11(12) . .
C4 Pt1 C2 176.36(12) . .
N3 Fe2 N3 91.95(14) . 2_656
N3 Fe2 N4 88.17(9) 2_656 2_666
N3 Fe2 N4 179.52(11) . 2_666
N3 Fe2 N4 179.51(11) 2_656 1_565
N3 Fe2 N4 88.17(9) . 1_565
N3 Fe2 N9 88.18(10) . 2_656
N3 Fe2 N9 90.74(10) . .
N3 Fe2 N9 90.74(10) 2_656 2_656
N3 Fe2 N9 88.19(10) 2_656 .
N4 Fe2 N4 91.71(14) 2_666 1_565
N4 Fe2 N9 88.80(9) 2_666 .
N4 Fe2 N9 88.80(9) 1_565 2_656
N4 Fe2 N9 92.28(9) 1_565 .
N4 Fe2 N9 92.28(9) 2_666 2_656
N9 Fe2 N9 178.45(14) 2_656 .
N1 Fe1 N1 180.0 7_546 .
N1 Fe1 N2 90.44(10) 7_546 7_556
N1 Fe1 N2 89.56(10) . 7_556
N1 Fe1 N2 90.44(10) . 1_545
N1 Fe1 N2 89.56(10) 7_546 1_545
N1 Fe1 N5 88.97(10) 7_546 .
N1 Fe1 N5 88.98(10) . 7_546
N1 Fe1 N5 91.02(10) 7_546 7_546
N1 Fe1 N5 91.02(10) . .
N2 Fe1 N2 180.00(13) 7_556 1_545
N2 Fe1 N5 90.24(10) 7_556 7_546
N2 Fe1 N5 89.76(10) 1_545 7_546
N2 Fe1 N5 90.24(10) 1_545 .
N2 Fe1 N5 89.76(10) 7_556 .
N5 Fe1 N5 180.0 . 7_546
C5 N7 C6 104.6(2) . .
C5 N7 C7 128.9(2) . .
C6 N7 C7 126.5(2) . .
C14 N12 C18 116.5(3) . .
C8 C9 H9 120.5 . .
C8 C9 C10 119.0(3) . .
C10 C9 H9 120.5 . .
N1 C1 Pt1 175.5(3) . .
C7 N8 C11 116.2(3) . .
C9 C8 H8 121.5 . .
C9 C8 C7 116.9(3) . .
C7 C8 H8 121.5 . .
C13 N10 N9 106.8(2) . .
C3 N3 Fe2 176.5(2) . .
N3 C3 Pt1 177.4(3) . .
C4 N4 Fe2 176.0(2) . 1_545
C18 C17 H17 120.6 . .
C18 C17 C16 118.9(3) . .
C16 C17 H17 120.6 . .
C6 N6 N5 106.4(2) . .
N12 C18 C17 123.2(3) . .
N12 C18 H18 118.4 . .
C17 C18 H18 118.4 . .
C1 N1 Fe1 171.1(2) . .
N8 C11 H11 118.1 . .
N8 C11 C10 123.7(3) . .
C10 C11 H11 118.1 . .
N11 C12 H12 124.9 . .
N9 C12 H12 124.9 . .
N9 C12 N11 110.2(3) . .
C9 C10 H10 120.6 . .
C11 C10 C9 118.8(3) . .
C11 C10 H10 120.6 . .
C14 C15 H15 121.4 . .
C16 C15 H15 121.4 . .
C16 C15 C14 117.2(3) . .
N10 C13 H13 124.6 . .
N10 C13 N11 110.9(3) . .
N11 C13 H13 124.6 . .
N7 C5 H5 125.2 . .
N5 C5 N7 109.5(2) . .
N5 C5 H5 125.2 . .
N12 C14 C15 125.1(3) . .
N12 C14 N11 114.5(3) . .
C15 C14 N11 120.4(3) . .
N7 C6 H6 124.5 . .
N6 C6 N7 111.0(3) . .
N6 C6 H6 124.5 . .
C2 N2 Fe1 175.0(2) . 1_565
C12 N11 C13 104.7(2) . .
C12 N11 C14 128.1(2) . .
C13 N11 C14 127.2(2) . .
N8 C7 N7 113.8(3) . .
N8 C7 C8 125.4(3) . .
C8 C7 N7 120.9(3) . .
N6 N5 Fe1 124.68(18) . .
C5 N5 Fe1 126.79(19) . .
C5 N5 N6 108.4(2) . .
C17 C16 H16 120.5 . .
C15 C16 C17 119.0(3) . .
C15 C16 H16 120.5 . .
N10 N9 Fe2 118.14(17) . .
C12 N9 Fe2 134.2(2) . .
C12 N9 N10 107.5(2) . .
N4 C4 Pt1 175.5(3) . .
N2 C2 Pt1 173.7(3) . .
H1A O1 H1B 108(3) . .
H2A O2 H2B 110(3) . .
H3A O3 H3B 107(3) . .

loop_
_geom_bond_atom_site_label_1
_geom_bond_atom_site_label_2
_geom_bond_distance
_geom_bond_site_symmetry_2
Pt1 C1 1.993(3) .
Pt1 C3 1.984(3) .
Pt1 C4 1.988(3) .
Pt1 C2 1.996(3) .
Fe2 N3 2.140(3) .
Fe2 N3 2.140(3) 2_656
Fe2 N4 2.151(2) 2_666
Fe2 N4 2.151(2) 1_565
Fe2 N9 2.188(2) 2_656
Fe2 N9 2.188(2) .
Fe1 N1 1.943(3) 7_546
Fe1 N1 1.943(3) .
Fe1 N2 1.944(2) 7_556
Fe1 N2 1.944(2) 1_545
Fe1 N5 1.974(2) .
Fe1 N5 1.974(2) 7_546
N7 C5 1.369(4) .
N7 C6 1.380(4) .
N7 C7 1.428(4) .
N12 C18 1.345(4) .
N12 C14 1.326(4) .
C9 H9 0.9500 .
C9 C8 1.390(4) .
C9 C10 1.391(5) .
C1 N1 1.149(4) .
N8 C11 1.344(4) .
N8 C7 1.326(4) .
C8 H8 0.9500 .
C8 C7 1.393(4) .
N10 C13 1.294(4) .
N10 N9 1.399(3) .
N3 C3 1.142(4) .
N4 Fe2 2.151(2) 1_545
N4 C4 1.149(4) .
C17 H17 0.9500 .
C17 C18 1.383(4) .
C17 C16 1.390(4) .
N6 C6 1.303(4) .
N6 N5 1.390(3) .
C18 H18 0.9500 .
C11 H11 0.9500 .
C11 C10 1.376(5) .
C12 H12 0.9500 .
C12 N11 1.365(4) .
C12 N9 1.301(4) .
C10 H10 0.9500 .
C15 H15 0.9500 .
C15 C14 1.392(4) .
C15 C16 1.386(4) .
C13 H13 0.9500 .
C13 N11 1.368(4) .
C5 H5 0.9500 .
C5 N5 1.313(4) .
C14 N11 1.427(4) .
C6 H6 0.9500 .
N2 Fe1 1.944(2) 1_565
N2 C2 1.148(4) .
C16 H16 0.9500 .
O1 H1A 0.859(18) .
O1 H1B 0.857(18) .
O2 H2A 0.858(19) .
O2 H2B 0.846(19) .
O3 H3A 0.857(18) .
O3 H3B 0.864(19) .

loop_
_geom_hbond_atom_site_label_D
_geom_hbond_atom_site_label_H
_geom_hbond_atom_site_label_A
_geom_hbond_distance_DH
_geom_hbond_distance_HA
_geom_hbond_distance_DA
_geom_hbond_angle_DHA
_geom_hbond_site_symmetry_A
O3 H3A O2 0.857(18) 1.946(19) 2.801(4) 175(4) 4_646
O3 H3B O1 0.864(19) 1.97(2) 2.831(3) 172(4) .
O2 H2A O1 0.858(19) 2.03(2) 2.841(3) 158(4) .
O2 H2B O3 0.846(19) 1.99(2) 2.782(4) 155(4) 1_565
O1 H1B N10 0.857(18) 1.94(2) 2.765(3) 160(4) .

loop_
_geom_torsion_atom_site_label_1
_geom_torsion_atom_site_label_2
_geom_torsion_atom_site_label_3
_geom_torsion_atom_site_label_4
_geom_torsion
N7 C5 N5 Fe1 -175.77(18)
N7 C5 N5 N6 1.1(3)
N12 C14 N11 C12 -8.5(4)
N12 C14 N11 C13 168.0(3)
C9 C8 C7 N7 -180.0(3)
C9 C8 C7 N8 1.0(5)
N8 C11 C10 C9 1.6(5)
C8 C9 C10 C11 -0.3(5)
N10 C13 N11 C12 0.3(3)
N10 C13 N11 C14 -176.9(3)
C18 N12 C14 C15 1.3(4)
C18 N12 C14 N11 -179.0(3)
C18 C17 C16 C15 1.3(5)
C11 N8 C7 N7 -178.9(3)
C11 N8 C7 C8 0.2(5)
C10 C9 C8 C7 -0.9(4)
C15 C14 N11 C12 171.2(3)
C15 C14 N11 C13 -12.2(5)
C13 N10 N9 Fe2 -175.9(2)
C13 N10 N9 C12 0.3(3)
C5 N7 C6 N6 0.6(3)
C5 N7 C7 N8 -168.9(3)
C5 N7 C7 C8 12.0(5)
C14 N12 C18 C17 0.1(5)
C14 C15 C16 C17 -0.1(5)
C6 N7 C5 N5 -1.0(3)
C6 N7 C7 N8 10.8(4)
C6 N7 C7 C8 -168.4(3)
C6 N6 N5 Fe1 176.2(2)
C6 N6 N5 C5 -0.8(3)
N11 C12 N9 Fe2 175.3(2)
N11 C12 N9 N10 -0.1(3)
C7 N7 C5 N5 178.7(3)
C7 N7 C6 N6 -179.1(3)
C7 N8 C11 C10 -1.5(5)
N5 N6 C6 N7 0.1(3)
C16 C17 C18 N12 -1.4(5)
C16 C15 C14 N12 -1.3(5)
C16 C15 C14 N11 179.0(3)
N9 N10 C13 N11 -0.4(3)
N9 C12 N11 C13 -0.1(3)
N9 C12 N11 C14 177.1(3)
